data_1552818
loop_
_publ_author_name
'Xiao, Zefan'
'Zheng, Handou'
'Du, Cheng'
'Zhong, Liu'
'Liao, Heng'
'Gao, Jie'
'Gao, Haiyang'
'Wu, Qing'

_publ_section_title
;
 Enhancement on Alternating Copolymerization of Carbon Monoxide and
 Styrene by Dibenzobarrelene-Based \a-Diimine Palladium Catalysts
;
_journal_issue 22
_journal_name_full Macromolecules
_journal_page_first 9110
_journal_paper_doi 10.1021/acs.macromol.8b01786
_journal_volume 51
_journal_year 2018
_chemical_formula_moiety 'C35 H35 Cl N2 O6 Pd, C H2 Cl2'
_chemical_formula_sum 'C36 H37 Cl3 N2 O6 Pd'
_chemical_formula_weight 806.43
_space_group_crystal_system monoclinic
_space_group_IT_number 14
_space_group_name_Hall '-P 2yn'
_space_group_name_H-M_alt 'P 1 21/n 1'
_atom_sites_solution_hydrogens geom
_atom_sites_solution_primary direct
_atom_sites_solution_secondary difmap
_audit_creation_date 2015-12-19
_audit_creation_method
;
Olex2 1.2
(compiled 2015.09.30 svn.r3233 for OlexSys, GUI svn.r5103)
;
_cell_angle_alpha 90.00
_cell_angle_beta 92.7312(18)
_cell_angle_gamma 90.00
_cell_formula_units_Z 4
_cell_length_a 12.3985(2)
_cell_length_b 20.1081(5)
_cell_length_c 13.8378(3)
_cell_measurement_reflns_used 7830
_cell_measurement_temperature 150.08(10)
_cell_measurement_theta_max 66.8710
_cell_measurement_theta_min 3.8550
_cell_volume 3445.99(13)
_computing_cell_refinement
;
CrysAlisPro, Agilent Technologies,
Version 1.171.37.34 (release 22-05-2014 CrysAlis171 .NET)
(compiled May 22 2014,16:03:01)
;
_computing_data_collection
;
CrysAlisPro, Agilent Technologies,
Version 1.171.37.34 (release 22-05-2014 CrysAlis171 .NET)
(compiled May 22 2014,16:03:01)
;
_computing_data_reduction
;
CrysAlisPro, Agilent Technologies,
Version 1.171.37.34 (release 22-05-2014 CrysAlis171 .NET)
(compiled May 22 2014,16:03:01)
;
_computing_molecular_graphics 'Olex2 (Dolomanov et al., 2009)'
_computing_publication_material 'Olex2 (Dolomanov et al., 2009)'
_computing_structure_refinement 'XL (Sheldrick, 2008)'
_computing_structure_solution 'ShelXS (Sheldrick, 2008)'
_diffrn_ambient_environment air
_diffrn_ambient_temperature 150.08(10)
_diffrn_detector 'CCD plate'
_diffrn_detector_area_resol_mean 10.5058
_diffrn_detector_type Atlas
_diffrn_measured_fraction_theta_full 0.981
_diffrn_measured_fraction_theta_max 0.981
_diffrn_measurement_details
;
#__ type_ start__ end____ width___ exp.time_
  1 omega  -22.00   55.00   1.0000    1.5950
omega____ theta____ kappa____ phi______ frames
    -       40.7938  -38.0000    0.0000 77

#__ type_ start__ end____ width___ exp.time_
  2 omega   16.00   56.00   1.0000    6.3850
omega____ theta____ kappa____ phi______ frames
    -       93.5000  -30.0000    0.0000 40

#__ type_ start__ end____ width___ exp.time_
  3 omega   20.00   61.00   1.0000    6.3850
omega____ theta____ kappa____ phi______ frames
    -       93.5000  -45.0000   60.0000 41

#__ type_ start__ end____ width___ exp.time_
  4 omega   46.00   78.00   1.0000    6.3850
omega____ theta____ kappa____ phi______ frames
    -       93.5000  -95.0000   90.0000 32

#__ type_ start__ end____ width___ exp.time_
  5 omega   23.00   66.00   1.0000    6.3850
omega____ theta____ kappa____ phi______ frames
    -       93.5000  -45.0000  150.0000 43

#__ type_ start__ end____ width___ exp.time_
  6 omega   94.00  168.00   1.0000    6.3850
omega____ theta____ kappa____ phi______ frames
    -       93.5000   45.0000    0.0000 74

#__ type_ start__ end____ width___ exp.time_
  7 omega   29.00   71.00   1.0000    6.3850
omega____ theta____ kappa____ phi______ frames
    -       93.5000  -45.0000 -150.0000 42

#__ type_ start__ end____ width___ exp.time_
  8 omega   27.00  120.00   1.0000    6.3850
omega____ theta____ kappa____ phi______ frames
    -       93.5000  -61.0000  -90.0000 93

#__ type_ start__ end____ width___ exp.time_
  9 omega   25.00   90.00   1.0000    6.3850
omega____ theta____ kappa____ phi______ frames
    -       93.5000 -126.0000 -180.0000 65

#__ type_ start__ end____ width___ exp.time_
 10 omega   12.00   75.00   1.0000    6.3850
omega____ theta____ kappa____ phi______ frames
    -       93.5000  -95.0000 -180.0000 63

#__ type_ start__ end____ width___ exp.time_
 11 omega   15.00  117.00   1.0000    1.5950
omega____ theta____ kappa____ phi______ frames
    -       40.7938   38.0000 -180.0000 102
;
_diffrn_measurement_device 'four-circle diffractometer'
_diffrn_measurement_device_type 'Xcalibur, Atlas, Gemini ultra'
_diffrn_measurement_method '\w scans'
_diffrn_orient_matrix_UB_11 0.0808960000
_diffrn_orient_matrix_UB_12 -0.0495105000
_diffrn_orient_matrix_UB_13 -0.0411564000
_diffrn_orient_matrix_UB_21 0.0935476000
_diffrn_orient_matrix_UB_22 0.0476570000
_diffrn_orient_matrix_UB_23 0.0285651000
_diffrn_orient_matrix_UB_31 0.0134572000
_diffrn_orient_matrix_UB_32 -0.0339465000
_diffrn_orient_matrix_UB_33 0.0995088000
_diffrn_radiation_monochromator mirror
_diffrn_radiation_probe x-ray
_diffrn_radiation_type CuK\a
_diffrn_radiation_wavelength 1.54184
_diffrn_reflns_av_R_equivalents 0.0347
_diffrn_reflns_av_unetI/netI 0.0392
_diffrn_reflns_limit_h_max 14
_diffrn_reflns_limit_h_min -14
_diffrn_reflns_limit_k_max 22
_diffrn_reflns_limit_k_min -23
_diffrn_reflns_limit_l_max 16
_diffrn_reflns_limit_l_min -11
_diffrn_reflns_number 14285
_diffrn_reflns_theta_full 67.03
_diffrn_reflns_theta_max 67.03
_diffrn_reflns_theta_min 4.19
_diffrn_source 'sealed X-ray tube'
_diffrn_source_type 'Enhance Ultra (Cu) X-ray Source'
_exptl_absorpt_coefficient_mu 6.889
_exptl_absorpt_correction_T_max 1.00000
_exptl_absorpt_correction_T_min 0.31230
_exptl_absorpt_correction_type multi-scan
_exptl_absorpt_process_details
;
CrysAlisPro, Agilent Technologies,
Version 1.171.37.34 (release 22-05-2014 CrysAlis171 .NET)
(compiled May 22 2014,16:03:01)
Empirical absorption correction using spherical harmonics,
 implemented in SCALE3 ABSPACK scaling algorithm.
Empirical absorption correction using spherical harmonics,
 implemented in SCALE3 ABSPACK scaling algorithm.
;
_exptl_crystal_colour 'clear light violet'
_exptl_crystal_colour_lustre clear
_exptl_crystal_colour_modifier light
_exptl_crystal_colour_primary violet
_exptl_crystal_density_diffrn 1.554
_exptl_crystal_density_method 'not measured'
_exptl_crystal_description block
_exptl_crystal_F_000 1648
_exptl_crystal_size_length 0.500
_exptl_crystal_size_max 1.0
_exptl_crystal_size_mid 0.3
_exptl_crystal_size_min 0.25
_exptl_crystal_size_rad 0.080
_refine_diff_density_max 1.001
_refine_diff_density_min -0.783
_refine_diff_density_rms 0.091
_refine_ls_extinction_method none
_refine_ls_goodness_of_fit_ref 1.024
_refine_ls_hydrogen_treatment mixed
_refine_ls_matrix_type full
_refine_ls_number_parameters 451
_refine_ls_number_reflns 6033
_refine_ls_number_restraints 0
_refine_ls_restrained_S_all 1.024
_refine_ls_R_factor_all 0.0415
_refine_ls_R_factor_gt 0.0360
_refine_ls_shift/su_max 0.001
_refine_ls_shift/su_mean 0.000
_refine_ls_structure_factor_coef Fsqd
_refine_ls_weighting_details 'calc w=1/[\s^2^(Fo^2^)+(0.0593P)^2^+1.2855P] where P=(Fo^2^+2Fc^2^)/3'
_refine_ls_weighting_scheme calc
_refine_ls_wR_factor_gt 0.0909
_refine_ls_wR_factor_ref 0.0954
_reflns_number_gt 5351
_reflns_number_total 6033
_reflns_threshold_expression >2sigma(I)
_cod_data_source_file ma8b01786_si_004.cif
_cod_data_source_block 12097a
_cod_original_cell_volume 3445.99(12)
_cod_database_code 1552818
_chemical_oxdiff_formula 'C20 H20 N2 O2 Pt Cl'
_chemical_oxdiff_usercomment 'XZF plate red 0.32 0.31 0.04 150K'
_reflns_odcompleteness_completeness 99.98
_reflns_odcompleteness_iscentric 1
_reflns_odcompleteness_theta 64.28
_olex2_refinement_description
;
1. Fixed Uiso
 At 1.2 times of:
  All C(H) groups, All C(H,H) groups
 At 1.5 times of:
  All C(H,H,H) groups
2.a Ternary CH refined with riding coordinates:
 C1DA(H1DA), C8(H8)
2.b Secondary CH2 refined with riding coordinates:
 C15(H15A,H15B)
2.c Aromatic/amide H refined with riding coordinates:
 C1AA(H1AA), C5AA(H5AA), C10(H10), C8BA(H8BA), C7CA(H7CA), C2DA(H2DA),
 C4DA(H4DA), C6(H6), C1(H1), C11(H11), C9(H9), C14(H14)
2.d Idealised Me refined as rotating group:
 C3BA(H3BA,H3BB,H3BC), C7BA(H7BA,H7BB,H7BC), C30(H30A,H30B,H30C), C5(H5A,H5B,
 H5C), C12(H12A,H12B,H12C), C2AA(H2AA,H2AB,H2AC)
;
_olex2_submission_special_instructions 'No special instructions were received'

loop_
_space_group_symop_id
_space_group_symop_operation_xyz
1 'x, y, z'
2 '-x+1/2, y+1/2, -z+1/2'
3 '-x, -y, -z'
4 'x-1/2, -y-1/2, z-1/2'

loop_
_atom_site_label
_atom_site_type_symbol
_atom_site_fract_x
_atom_site_fract_y
_atom_site_fract_z
_atom_site_U_iso_or_equiv
_atom_site_adp_type
_atom_site_occupancy
_atom_site_calc_flag
_atom_site_refinement_flags_posn
Pd2A Pd 0.554330(15) 0.132813(10) 0.263622(13) 0.01590(9) Uani 1 d .
Cl Cl 0.63436(11) 0.14218(6) 0.59661(10) 0.0661(3) Uani 1 d .
ClL3 Cl 0.65763(10) 0.02284(6) 0.48220(7) 0.0568(3) Uani 1 d .
O O 0.11565(15) -0.08110(11) 0.12409(14) 0.0208(4) Uani 1 d .
O0AA O 1.00094(17) 0.21931(12) 0.12707(14) 0.0245(5) Uani 1 d .
C1AA C 0.8591(2) 0.14991(15) 0.1893(2) 0.0185(6) Uani 1 d .
H1AA H 0.8413 0.1305 0.1280 0.022 Uiso 1 calc R
O2AA O 0.13638(16) 0.00393(12) 0.27205(16) 0.0262(5) Uani 1 d .
C0AA C 0.7954(2) -0.04487(15) 0.1301(2) 0.0173(6) Uani 1 d .
C5AA C 0.6759(2) -0.11597(16) 0.0344(2) 0.0211(6) Uani 1 d .
H5AA H 0.6120 -0.1419 0.0272 0.025 Uiso 1 calc R
C7AA C 0.9423(2) 0.19641(15) 0.2005(2) 0.0179(6) Uani 1 d .
N8AA N 0.52017(18) 0.02552(12) 0.22668(16) 0.0166(5) Uani 1 d .
O9AA O 0.94803(16) 0.23144(11) 0.45764(14) 0.0223(4) Uani 1 d .
O0BA O 1.04161(15) 0.27566(11) 0.30117(15) 0.0213(4) Uani 1 d .
N2BA N 0.70647(18) 0.09329(13) 0.25710(16) 0.0168(5) Uani 1 d .
C3BA C 0.9662(3) 0.20094(18) 0.0306(2) 0.0273(7) Uani 1 d .
H3BA H 1.0094 0.2249 -0.0157 0.041 Uiso 1 calc GR
H3BB H 0.8899 0.2124 0.0193 0.041 Uiso 1 calc GR
H3BC H 0.9757 0.1529 0.0221 0.041 Uiso 1 calc GR
C4BA C 0.2295(2) -0.01311(15) 0.2288(2) 0.0185(6) Uani 1 d .
C5BA C 0.2163(2) -0.05800(15) 0.1526(2) 0.0171(6) Uani 1 d .
C10 C 0.4058(2) -0.04717(15) 0.12168(19) 0.0169(6) Uani 1 d .
H10 H 0.4655 -0.0572 0.0837 0.020 Uiso 1 calc R
C7BA C 0.0734(3) -0.12989(16) 0.1878(2) 0.0256(7) Uani 1 d .
H7BA H -0.0035 -0.1369 0.1711 0.038 Uiso 1 calc GR
H7BB H 0.0822 -0.1142 0.2548 0.038 Uiso 1 calc GR
H7BC H 0.1125 -0.1719 0.1811 0.038 Uiso 1 calc GR
C8BA C 0.8765(2) -0.08046(16) 0.3798(2) 0.0229(6) Uani 1 d .
H8BA H 0.9423 -0.0564 0.3868 0.028 Uiso 1 calc R
C9BA C 0.8012(2) -0.06572(15) 0.3055(2) 0.0180(6) Uani 1 d .
C3CA C 0.4184(2) -0.00463(14) 0.20136(19) 0.0156(5) Uani 1 d .
C4CA C 0.7043(2) -0.10142(15) 0.29600(19) 0.0178(6) Uani 1 d .
C5CA C 0.9690(2) 0.22398(15) 0.2917(2) 0.0178(6) Uani 1 d .
C7CA C 0.3309(2) 0.01354(15) 0.2546(2) 0.0186(6) Uani 1 d .
H7CA H 0.3399 0.0435 0.3075 0.022 Uiso 1 calc R
C30 C 1.1527(2) 0.25511(17) 0.2995(2) 0.0270(7) Uani 1 d .
H30A H 1.1642 0.2311 0.2392 0.041 Uiso 1 calc GR
H30B H 1.1699 0.2259 0.3547 0.041 Uiso 1 calc GR
H30C H 1.1995 0.2944 0.3034 0.041 Uiso 1 calc GR
C9CA C 0.7010(2) -0.08249(15) 0.11975(19) 0.0171(6) Uani 1 d .
C1DA C 0.6320(2) -0.08111(14) 0.20878(19) 0.0164(6) Uani 1 d .
H1DA H 0.5649 -0.1085 0.2008 0.020 Uiso 1 calc R
C2DA C 0.8395(2) -0.07294(17) -0.0309(2) 0.0250(7) Uani 1 d .
H2DA H 0.8865 -0.0696 -0.0829 0.030 Uiso 1 calc R
C4DA C 0.8303(2) 0.15711(15) 0.3617(2) 0.0180(6) Uani 1 d .
H4DA H 0.7926 0.1429 0.4162 0.022 Uiso 1 calc R
C6DA C 0.6095(2) -0.00740(14) 0.22398(18) 0.0151(5) Uani 1 d .
O1 O 0.28361(16) -0.11724(11) 0.02330(14) 0.0221(4) Uani 1 d .
Cl2 Cl 0.38454(6) 0.17529(4) 0.28072(6) 0.03117(19) Uani 1 d .
C2 C 0.7123(2) 0.03098(15) 0.23882(18) 0.0161(6) Uani 1 d .
C3 C 0.8032(2) 0.13271(14) 0.2700(2) 0.0173(6) Uani 1 d .
C4 C 0.3051(2) -0.07453(15) 0.09879(19) 0.0175(6) Uani 1 d .
C5 C 0.3747(2) -0.14601(17) -0.0204(2) 0.0237(7) Uani 1 d .
H5A H 0.3498 -0.1790 -0.0685 0.036 Uiso 1 calc GR
H5B H 0.4212 -0.1676 0.0295 0.036 Uiso 1 calc GR
H5C H 0.4154 -0.1111 -0.0520 0.036 Uiso 1 calc GR
C6 C 0.6803(3) -0.15064(16) 0.3613(2) 0.0237(6) Uani 1 d .
H6 H 0.6138 -0.1740 0.3554 0.028 Uiso 1 calc R
C7 C 0.9146(2) 0.20320(15) 0.3718(2) 0.0173(6) Uani 1 d .
C8 C 0.8116(2) -0.01208(15) 0.22932(19) 0.0172(6) Uani 1 d .
H8 H 0.8807 0.0135 0.2370 0.021 Uiso 1 calc R
C1 C 0.7462(3) -0.11098(18) -0.0412(2) 0.0261(7) Uani 1 d .
H1 H 0.7301 -0.1338 -0.1002 0.031 Uiso 1 calc R
C11 C 0.8536(3) -0.13133(17) 0.4439(2) 0.0262(7) Uani 1 d .
H11 H 0.9055 -0.1430 0.4938 0.031 Uiso 1 calc R
C12 C 0.1401(3) 0.0590(2) 0.3354(3) 0.0412(9) Uani 1 d .
H12A H 0.1746 0.0966 0.3041 0.062 Uiso 1 calc GR
H12B H 0.1817 0.0473 0.3949 0.062 Uiso 1 calc GR
H12C H 0.0665 0.0713 0.3511 0.062 Uiso 1 calc GR
C13 C 0.6079(3) 0.22678(18) 0.2843(3) 0.0290(7) Uani 1 d .
C9 C 0.7561(3) -0.16520(17) 0.4360(2) 0.0287(7) Uani 1 d .
H9 H 0.7408 -0.1986 0.4818 0.034 Uiso 1 calc R
C2AA C 0.8879(3) 0.21723(19) 0.5404(2) 0.0309(7) Uani 1 d .
H2AA H 0.8124 0.2303 0.5277 0.046 Uiso 1 calc GR
H2AB H 0.9183 0.2422 0.5961 0.046 Uiso 1 calc GR
H2AC H 0.8916 0.1695 0.5544 0.046 Uiso 1 calc GR
C14 C 0.8644(2) -0.03954(16) 0.0556(2) 0.0219(6) Uani 1 d .
H14 H 0.9282 -0.0135 0.0630 0.026 Uiso 1 calc R
C15 C 0.5701(4) 0.0832(3) 0.5227(4) 0.0600(12) Uani 1 d .
H15A H 0.5349 0.1059 0.4660 0.072 Uiso 1 calc R
H15B H 0.5129 0.0613 0.5588 0.072 Uiso 1 calc R
H13A H 0.559(4) 0.257(3) 0.264(3) 0.058(15) Uiso 1 d .
H13B H 0.624(4) 0.231(3) 0.355(4) 0.054(13) Uiso 1 d .
H13C H 0.666(4) 0.230(2) 0.255(3) 0.049(13) Uiso 1 d .

loop_
_atom_site_aniso_label
_atom_site_aniso_U_11
_atom_site_aniso_U_22
_atom_site_aniso_U_33
_atom_site_aniso_U_23
_atom_site_aniso_U_13
_atom_site_aniso_U_12
Pd2A 0.01336(13) 0.01476(14) 0.01975(13) -0.00222(8) 0.00249(8) 0.00074(7)
Cl 0.0722(8) 0.0461(7) 0.0812(8) -0.0181(6) 0.0172(6) 0.0000(5)
ClL3 0.0871(8) 0.0426(6) 0.0428(5) -0.0014(4) 0.0244(5) 0.0074(5)
O 0.0145(9) 0.0232(12) 0.0248(10) 0.0018(9) 0.0006(7) -0.0044(8)
O0AA 0.0250(11) 0.0282(12) 0.0209(10) -0.0033(9) 0.0066(8) -0.0102(9)
C1AA 0.0155(13) 0.0202(15) 0.0199(13) -0.0030(12) 0.0020(10) 0.0000(11)
O2AA 0.0158(10) 0.0293(13) 0.0344(11) -0.0109(10) 0.0102(8) -0.0028(9)
C0AA 0.0145(13) 0.0155(15) 0.0219(13) 0.0005(12) -0.0007(10) 0.0048(11)
C5AA 0.0182(14) 0.0195(15) 0.0254(14) -0.0036(12) -0.0010(11) 0.0022(12)
C7AA 0.0145(13) 0.0176(15) 0.0219(13) -0.0011(12) 0.0030(10) -0.0003(11)
N8AA 0.0149(11) 0.0167(13) 0.0182(11) -0.0011(10) 0.0014(9) 0.0004(9)
O9AA 0.0238(10) 0.0239(12) 0.0190(9) -0.0024(9) -0.0017(8) -0.0047(9)
O0BA 0.0144(9) 0.0182(11) 0.0313(10) -0.0048(9) 0.0027(8) -0.0047(8)
N2BA 0.0175(11) 0.0150(13) 0.0181(11) -0.0024(10) 0.0023(9) -0.0035(10)
C3BA 0.0310(16) 0.0323(19) 0.0191(14) -0.0033(13) 0.0067(12) -0.0025(14)
C4BA 0.0146(13) 0.0199(15) 0.0213(13) 0.0018(12) 0.0048(10) 0.0010(11)
C5BA 0.0135(13) 0.0172(15) 0.0205(13) 0.0036(11) 0.0005(10) -0.0001(11)
C10 0.0138(13) 0.0199(15) 0.0170(12) -0.0009(11) 0.0021(10) 0.0018(11)
C7BA 0.0208(15) 0.0226(17) 0.0340(16) 0.0053(13) 0.0064(13) -0.0065(12)
C8BA 0.0197(14) 0.0255(17) 0.0235(14) -0.0062(13) -0.0005(11) 0.0033(12)
C9BA 0.0176(13) 0.0162(14) 0.0203(13) -0.0040(12) 0.0027(10) 0.0031(11)
C3CA 0.0132(13) 0.0128(14) 0.0207(13) 0.0032(11) -0.0003(10) -0.0012(10)
C4CA 0.0176(13) 0.0165(15) 0.0194(13) -0.0025(12) 0.0018(10) 0.0018(11)
C5CA 0.0148(13) 0.0136(14) 0.0249(14) -0.0016(11) 0.0001(10) 0.0003(11)
C7CA 0.0201(14) 0.0180(15) 0.0180(13) -0.0011(11) 0.0037(11) -0.0015(11)
C30 0.0142(14) 0.0297(18) 0.0372(16) -0.0056(14) 0.0023(12) -0.0052(13)
C9CA 0.0156(13) 0.0154(15) 0.0206(13) 0.0020(11) 0.0022(10) 0.0044(11)
C1DA 0.0126(12) 0.0153(15) 0.0213(13) -0.0016(11) 0.0014(10) -0.0008(10)
C2DA 0.0252(15) 0.0289(18) 0.0214(14) 0.0037(13) 0.0063(11) 0.0072(13)
C4DA 0.0153(13) 0.0168(15) 0.0220(13) 0.0018(12) 0.0013(10) 0.0000(11)
C6DA 0.0145(13) 0.0158(14) 0.0151(12) -0.0010(11) 0.0029(10) -0.0016(11)
O1 0.0165(10) 0.0272(12) 0.0223(10) -0.0088(9) -0.0006(8) 0.0006(9)
Cl2 0.0167(3) 0.0233(4) 0.0539(5) -0.0059(3) 0.0055(3) 0.0036(3)
C2 0.0145(13) 0.0180(16) 0.0159(12) 0.0002(11) 0.0017(10) -0.0013(11)
C3 0.0118(13) 0.0140(15) 0.0260(14) -0.0009(11) 0.0002(11) -0.0012(10)
C4 0.0194(14) 0.0170(15) 0.0162(12) 0.0005(11) 0.0002(10) -0.0003(11)
C5 0.0201(15) 0.0299(18) 0.0209(14) -0.0065(13) 0.0006(11) 0.0021(13)
C6 0.0268(16) 0.0179(16) 0.0266(15) -0.0040(13) 0.0048(12) 0.0011(12)
C7 0.0158(13) 0.0154(15) 0.0207(13) -0.0030(11) -0.0011(10) 0.0013(11)
C8 0.0135(13) 0.0164(15) 0.0217(13) -0.0018(12) 0.0012(10) 0.0016(11)
C1 0.0315(17) 0.0275(18) 0.0193(14) -0.0029(13) 0.0005(12) 0.0081(14)
C11 0.0295(17) 0.0277(18) 0.0210(15) -0.0014(12) -0.0031(12) 0.0079(13)
C12 0.0246(17) 0.044(2) 0.057(2) -0.0283(19) 0.0144(16) -0.0022(16)
C13 0.0209(16) 0.0197(17) 0.047(2) -0.0052(15) 0.0071(15) 0.0011(13)
C9 0.0417(19) 0.0219(17) 0.0224(14) 0.0049(13) 0.0013(13) 0.0038(14)
C2AA 0.0362(18) 0.036(2) 0.0212(14) -0.0037(14) 0.0038(13) -0.0057(15)
C14 0.0175(14) 0.0211(16) 0.0272(14) 0.0039(13) 0.0027(11) 0.0049(12)
C15 0.064(3) 0.058(3) 0.059(3) -0.010(2) 0.008(2) 0.000(2)

loop_
_atom_type_symbol
_atom_type_description
_atom_type_scat_dispersion_real
_atom_type_scat_dispersion_imag
_atom_type_scat_source
C C 0.0181 0.0091 'International Tables Vol C Tables 4.2.6.8 and 6.1.1.4'
H H 0.0000 0.0000 'International Tables Vol C Tables 4.2.6.8 and 6.1.1.4'
Cl Cl 0.3639 0.7018 'International Tables Vol C Tables 4.2.6.8 and 6.1.1.4'
N N 0.0311 0.0180 'International Tables Vol C Tables 4.2.6.8 and 6.1.1.4'
O O 0.0492 0.0322 'International Tables Vol C Tables 4.2.6.8 and 6.1.1.4'
Pd Pd 0.1215 3.9337 'International Tables Vol C Tables 4.2.6.8 and 6.1.1.4'

loop_
_geom_angle_atom_site_label_1
_geom_angle_atom_site_label_2
_geom_angle_atom_site_label_3
_geom_angle
N8AA Pd2A Cl2 102.50(6)
N2BA Pd2A N8AA 77.43(9)
N2BA Pd2A Cl2 176.51(7)
C13 Pd2A N8AA 170.27(11)
C13 Pd2A N2BA 94.11(12)
C13 Pd2A Cl2 86.24(10)
C5BA O C7BA 114.1(2)
C7AA O0AA C3BA 117.5(2)
C3 C1AA C7AA 118.3(3)
C4BA O2AA C12 117.7(2)
C9CA C0AA C8 113.6(2)
C14 C0AA C9CA 121.0(3)
C14 C0AA C8 125.5(3)
C9CA C5AA C1 118.8(3)
O0AA C7AA C1AA 124.3(3)
O0AA C7AA C5CA 115.3(3)
C1AA C7AA C5CA 120.3(3)
C3CA N8AA Pd2A 128.05(18)
C6DA N8AA Pd2A 110.18(18)
C6DA N8AA C3CA 121.6(2)
C7 O9AA C2AA 117.9(2)
C5CA O0BA C30 113.8(2)
C2 N2BA Pd2A 116.60(19)
C2 N2BA C3 120.5(2)
C3 N2BA Pd2A 122.84(19)
O2AA C4BA C5BA 115.0(2)
O2AA C4BA C7CA 124.0(3)
C5BA C4BA C7CA 120.9(2)
O C5BA C4BA 120.7(2)
O C5BA C4 119.7(3)
C4BA C5BA C4 119.4(3)
C4 C10 C3CA 119.2(2)
C9BA C8BA C11 118.6(3)
C8BA C9BA C4CA 120.3(3)
C8BA C9BA C8 126.1(3)
C4CA C9BA C8 113.6(2)
C10 C3CA N8AA 121.1(2)
C7CA C3CA N8AA 117.5(2)
C7CA C3CA C10 121.3(3)
C9BA C4CA C1DA 114.0(2)
C6 C4CA C9BA 121.1(3)
C6 C4CA C1DA 125.0(3)
O0BA C5CA C7AA 120.5(3)
O0BA C5CA C7 119.4(2)
C7 C5CA C7AA 119.8(3)
C3CA C7CA C4BA 118.6(3)
C0AA C9CA C1DA 113.9(2)
C5AA C9CA C0AA 120.3(3)
C5AA C9CA C1DA 125.7(3)
C4CA C1DA C9CA 107.6(2)
C4CA C1DA C6DA 104.8(2)
C6DA C1DA C9CA 104.0(2)
C1 C2DA C14 120.2(3)
C3 C4DA C7 118.2(3)
N8AA C6DA C1DA 131.7(2)
N8AA C6DA C2 117.2(3)
C2 C6DA C1DA 111.1(2)
C4 O1 C5 116.6(2)
N2BA C2 C6DA 118.5(2)
N2BA C2 C8 129.0(3)
C6DA C2 C8 112.6(2)
C1AA C3 N2BA 118.9(3)
C1AA C3 C4DA 122.7(3)
C4DA C3 N2BA 118.1(2)
C10 C4 C5BA 120.5(3)
O1 C4 C5BA 115.2(2)
O1 C4 C10 124.3(2)
C4CA C6 C9 118.5(3)
O9AA C7 C5CA 115.5(2)
O9AA C7 C4DA 123.9(2)
C5CA C7 C4DA 120.6(3)
C9BA C8 C0AA 107.8(2)
C2 C8 C0AA 104.6(2)
C2 C8 C9BA 104.4(2)
C2DA C1 C5AA 120.6(3)
C9 C11 C8BA 120.9(3)
C11 C9 C6 120.6(3)
C0AA C14 C2DA 119.1(3)
Cl C15 ClL3 113.0(3)

loop_
_geom_bond_atom_site_label_1
_geom_bond_atom_site_label_2
_geom_bond_distance
Pd2A N8AA 2.253(2)
Pd2A N2BA 2.053(2)
Pd2A Cl2 2.2945(7)
Pd2A C13 2.019(3)
Cl C15 1.735(5)
ClL3 C15 1.739(5)
O C5BA 1.372(3)
O C7BA 1.435(4)
O0AA C7AA 1.357(3)
O0AA C3BA 1.432(4)
C1AA C7AA 1.395(4)
C1AA C3 1.386(4)
O2AA C4BA 1.369(3)
O2AA C12 1.411(4)
C0AA C9CA 1.395(4)
C0AA C8 1.528(4)
C0AA C14 1.374(4)
C5AA C9CA 1.383(4)
C5AA C1 1.397(4)
C7AA C5CA 1.404(4)
N8AA C3CA 1.429(4)
N8AA C6DA 1.293(4)
O9AA C7 1.364(3)
O9AA C2AA 1.425(4)
O0BA C5CA 1.377(3)
O0BA C30 1.439(4)
N2BA C2 1.281(4)
N2BA C3 1.441(4)
C4BA C5BA 1.392(4)
C4BA C7CA 1.398(4)
C5BA C4 1.398(4)
C10 C3CA 1.398(4)
C10 C4 1.387(4)
C8BA C9BA 1.388(4)
C8BA C11 1.392(5)
C9BA C4CA 1.400(4)
C9BA C8 1.518(4)
C3CA C7CA 1.388(4)
C4CA C1DA 1.524(4)
C4CA C6 1.382(4)
C5CA C7 1.389(4)
C9CA C1DA 1.533(4)
C1DA C6DA 1.525(4)
C2DA C1 1.388(5)
C2DA C14 1.394(5)
C4DA C3 1.387(4)
C4DA C7 1.399(4)
C6DA C2 1.495(4)
O1 C4 1.369(4)
O1 C5 1.428(4)
C2 C8 1.517(4)
C6 C9 1.394(5)
C11 C9 1.387(5)
